data_4504269
loop_
_publ_author_name
'Wang, Chih-Chieh'
'Kuo, Chen-Tsung'
'Yang, Jing-Chun'
'Lee, Gene-Hsiang'
'Shih, Wei-Ju'
'Sheu, Hwo-Shuenn'

_publ_section_title
;
 Assemblies of Two New Metal&#x2212;Organic Frameworks Constructed from
 Cd(II) with 2,2&#x2018;-Bipyrimidine and Cyclic Oxocarbon Dianions
 CnOn2-(n= 4, 5)
;
_journal_issue 8
_journal_name_full 'Crystal Growth &amp; Design'
_journal_page_first 1476
_journal_paper_doi 10.1021/cg070189r
_journal_volume 7
_journal_year 2007
_chemical_formula_sum 'C9 H5 Cd N2 O6'
_chemical_formula_weight 349.55
_chemical_name_systematic
; 
 ? 
;
_space_group_IT_number 12
_symmetry_cell_setting monoclinic
_symmetry_space_group_name_Hall '-C 2y'
_symmetry_space_group_name_H-M 'C 1 2/m 1'
_atom_sites_solution_hydrogens geom
_atom_sites_solution_primary direct
_atom_sites_solution_secondary difmap
_audit_creation_method SHELXL-97
_cell_angle_alpha 90.00
_cell_angle_beta 107.6160(10)
_cell_angle_gamma 90.00
_cell_formula_units_Z 4
_cell_length_a 11.3146(6)
_cell_length_b 7.6357(4)
_cell_length_c 11.8779(6)
_cell_measurement_reflns_used 1787
_cell_measurement_temperature 295(2)
_cell_measurement_theta_max 25.20
_cell_measurement_theta_min 3.27
_cell_volume 978.07(9)
_computing_cell_refinement 'Bruker SAINT'
_computing_data_collection 'Bruker SMART'
_computing_data_reduction 'Bruker SAINT'
_computing_molecular_graphics 'Bruker SHELXTL'
_computing_publication_material 'Bruker SHELXTL'
_computing_structure_refinement 'SHELXL-97 (Sheldrick, 1997)'
_computing_structure_solution 'SHELXS-97 (Sheldrick, 1990)'
_diffrn_ambient_temperature 295(2)
_diffrn_measured_fraction_theta_full 1.000
_diffrn_measured_fraction_theta_max 1.000
_diffrn_measurement_device_type 'BRUKER, SMART ApexCCD area detector'
_diffrn_measurement_method 'omega scans'
_diffrn_radiation_monochromator graphite
_diffrn_radiation_source 'fine-focus sealed tube'
_diffrn_radiation_type MoK\a
_diffrn_radiation_wavelength 0.71073
_diffrn_reflns_av_R_equivalents 0.0420
_diffrn_reflns_av_sigmaI/netI 0.0388
_diffrn_reflns_limit_h_max 14
_diffrn_reflns_limit_h_min -14
_diffrn_reflns_limit_k_max 9
_diffrn_reflns_limit_k_min -9
_diffrn_reflns_limit_l_max 15
_diffrn_reflns_limit_l_min -15
_diffrn_reflns_number 4881
_diffrn_reflns_theta_full 27.49
_diffrn_reflns_theta_max 27.49
_diffrn_reflns_theta_min 1.80
_exptl_absorpt_coefficient_mu 2.258
_exptl_absorpt_correction_T_max 0.9354
_exptl_absorpt_correction_T_min 0.7734
_exptl_absorpt_correction_type multi-scan
_exptl_crystal_colour yellow
_exptl_crystal_density_diffrn 2.374
_exptl_crystal_density_meas 0
_exptl_crystal_density_method 'not measured'
_exptl_crystal_description plate
_exptl_crystal_F_000 676
_exptl_crystal_size_max 0.12
_exptl_crystal_size_mid 0.12
_exptl_crystal_size_min 0.03
_refine_diff_density_max 0.421
_refine_diff_density_min -0.558
_refine_diff_density_rms 0.099
_refine_ls_extinction_method none
_refine_ls_goodness_of_fit_ref 1.026
_refine_ls_hydrogen_treatment mixed
_refine_ls_matrix_type full
_refine_ls_number_parameters 100
_refine_ls_number_reflns 1207
_refine_ls_number_restraints 0
_refine_ls_restrained_S_all 1.026
_refine_ls_R_factor_all 0.0257
_refine_ls_R_factor_gt 0.0231
_refine_ls_shift/su_max 0.000
_refine_ls_shift/su_mean 0.000
_refine_ls_structure_factor_coef Fsqd
_refine_ls_weighting_details 'calc w=1/[\s^2^(Fo^2^)+(0.0266P)^2^+0.1297P] where P=(Fo^2^+2Fc^2^)/3'
_refine_ls_weighting_scheme calc
_refine_ls_wR_factor_gt 0.0544
_refine_ls_wR_factor_ref 0.0557
_reflns_number_gt 1134
_reflns_number_total 1207
_reflns_threshold_expression >2sigma(I)
_cod_data_source_file cg070189rsi20070223_092933.cif
_cod_data_source_block ic10079
_cod_depositor_comments
;
The following automatic conversions were performed:

'_symmetry_cell_setting' value 'Monoclinic' changed to 'monoclinic'
according to /home/saulius/struct/CIF-dictionaries/cif_core.dic
dictionary named 'cif_core.dic' version 2.4.1 from 2010-06-29.

Automatic conversion script
Id: cif_fix_values 1715 2011-07-08 13:25:40Z adriana 
;
_cod_original_sg_symbol_H-M C2/m
_cod_database_code 4504269

loop_
_symmetry_equiv_pos_as_xyz
'x, y, z'
'-x, y, -z'
'x+1/2, y+1/2, z'
'-x+1/2, y+1/2, -z'
'-x, -y, -z'
'x, -y, z'
'-x+1/2, -y+1/2, -z'
'x+1/2, -y+1/2, z'

loop_
_atom_site_label
_atom_site_type_symbol
_atom_site_fract_x
_atom_site_fract_y
_atom_site_fract_z
_atom_site_U_iso_or_equiv
_atom_site_adp_type
_atom_site_occupancy
_atom_site_symmetry_multiplicity
_atom_site_calc_flag
_atom_site_refinement_flags
Cd1 Cd 0.06824(2) 0.5000 0.783172(19) 0.02186(10) Uani 1 2 d S
O1 O 0.11701(17) 0.3102(2) 0.95684(16) 0.0301(4) Uani 1 1 d .
O2 O 0.1886(3) 0.0000 1.1167(2) 0.0383(7) Uani 1 2 d S
O3 O 0.05715(19) 0.8023(2) 0.72148(16) 0.0337(4) Uani 1 1 d .
O4 O -0.1164(3) 0.5000 0.8428(2) 0.0303(6) Uani 1 2 d S
H4A H -0.113(3) 0.415(4) 0.881(3) 0.045 Uiso 1 1 d .
N1 N -0.0993(3) 0.5000 0.5931(2) 0.0243(6) Uani 1 2 d S
N2 N -0.1468(3) 0.5000 0.3850(2) 0.0248(6) Uani 1 2 d S
C1 C 0.1166(2) 0.1531(3) 0.9293(2) 0.0233(5) Uani 1 1 d .
C2 C 0.1472(3) 0.0000 1.0075(3) 0.0254(7) Uani 1 2 d S
C3 C 0.0830(2) 0.9046(3) 0.8070(2) 0.0232(5) Uani 1 1 d .
C4 C -0.2205(4) 0.5000 0.5819(3) 0.0359(9) Uani 1 2 d S
H4B H -0.2459 0.5000 0.6495 0.043 Uiso 1 2 calc SR
C5 C -0.3087(4) 0.5000 0.4727(4) 0.0445(11) Uani 1 2 d S
H5A H -0.3929 0.5000 0.4652 0.053 Uiso 1 2 calc SR
C6 C -0.2677(3) 0.5000 0.3760(3) 0.0376(10) Uani 1 2 d S
H6A H -0.3256 0.5000 0.3013 0.045 Uiso 1 2 calc SR
C7 C -0.0676(3) 0.5000 0.4942(3) 0.0198(6) Uani 1 2 d S

loop_
_atom_site_aniso_label
_atom_site_aniso_U_11
_atom_site_aniso_U_22
_atom_site_aniso_U_33
_atom_site_aniso_U_23
_atom_site_aniso_U_13
_atom_site_aniso_U_12
Cd1 0.02608(16) 0.02320(16) 0.01649(14) 0.000 0.00673(10) 0.000
O1 0.0325(10) 0.0247(10) 0.0321(10) -0.0063(7) 0.0083(8) 0.0021(8)
O2 0.0470(17) 0.0486(18) 0.0213(13) 0.000 0.0136(12) 0.000
O3 0.0466(12) 0.0252(10) 0.0255(9) -0.0046(8) 0.0053(8) -0.0001(8)
O4 0.0325(14) 0.0397(17) 0.0197(13) 0.000 0.0097(11) 0.000
N1 0.0231(14) 0.0325(17) 0.0176(13) 0.000 0.0067(11) 0.000
N2 0.0252(15) 0.0315(17) 0.0176(13) 0.000 0.0064(11) 0.000
C1 0.0161(11) 0.0276(13) 0.0264(12) -0.0046(10) 0.0067(9) -0.0004(10)
C2 0.0209(16) 0.034(2) 0.0222(16) 0.000 0.0081(13) 0.000
C3 0.0214(12) 0.0231(14) 0.0240(12) 0.0012(10) 0.0051(9) 0.0015(9)
C4 0.0283(19) 0.059(3) 0.0231(18) 0.000 0.0124(15) 0.000
C5 0.0221(19) 0.085(4) 0.027(2) 0.000 0.0090(16) 0.000
C6 0.0224(18) 0.065(3) 0.0205(17) 0.000 -0.0007(14) 0.000
C7 0.0213(16) 0.0196(16) 0.0176(15) 0.000 0.0048(12) 0.000

loop_
_atom_type_symbol
_atom_type_description
_atom_type_scat_dispersion_real
_atom_type_scat_dispersion_imag
_atom_type_scat_source
C C 0.0033 0.0016 'International Tables Vol C Tables 4.2.6.8 and 6.1.1.4'
H H 0.0000 0.0000 'International Tables Vol C Tables 4.2.6.8 and 6.1.1.4'
N N 0.0061 0.0033 'International Tables Vol C Tables 4.2.6.8 and 6.1.1.4'
O O 0.0106 0.0060 'International Tables Vol C Tables 4.2.6.8 and 6.1.1.4'
Cd Cd -0.8075 1.2024 'International Tables Vol C Tables 4.2.6.8 and 6.1.1.4'

loop_
_geom_angle_atom_site_label_1
_geom_angle_atom_site_label_2
_geom_angle_atom_site_label_3
_geom_angle
_geom_angle_site_symmetry_1
_geom_angle_site_symmetry_3
O4 Cd1 O3 96.87(5) . 6_565
O4 Cd1 O3 96.87(5) . .
O3 Cd1 O3 146.03(9) 6_565 .
O4 Cd1 N2 144.46(9) . 5_566
O3 Cd1 N2 75.39(5) 6_565 5_566
O3 Cd1 N2 75.39(5) . 5_566
O4 Cd1 O1 75.24(6) . 6_565
O3 Cd1 O1 143.25(6) 6_565 6_565
O3 Cd1 O1 70.54(6) . 6_565
N2 Cd1 O1 130.64(6) 5_566 6_565
O4 Cd1 O1 75.24(6) . .
O3 Cd1 O1 70.54(6) 6_565 .
O3 Cd1 O1 143.25(6) . .
N2 Cd1 O1 130.64(6) 5_566 .
O1 Cd1 O1 72.75(8) 6_565 .
O4 Cd1 N1 76.93(9) . .
O3 Cd1 N1 76.56(5) 6_565 .
O3 Cd1 N1 76.56(5) . .
N2 Cd1 N1 67.53(9) 5_566 .
O1 Cd1 N1 133.34(6) 6_565 .
O1 Cd1 N1 133.34(6) . .
O4 Cd1 O2 138.30(8) . 7_557
O3 Cd1 O2 95.04(5) 6_565 7_557
O3 Cd1 O2 95.04(5) . 7_557
N2 Cd1 O2 77.24(9) 5_566 7_557
O1 Cd1 O2 71.47(6) 6_565 7_557
O1 Cd1 O2 71.47(6) . 7_557
N1 Cd1 O2 144.77(9) . 7_557
C1 O1 Cd1 111.60(15) . .
C2 O2 Cd1 118.9(2) . 7_557
C3 O3 Cd1 112.00(16) . .
C7 N1 C4 117.1(3) . .
C7 N1 Cd1 118.0(2) . .
C4 N1 Cd1 124.8(2) . .
C7 N2 C6 116.5(3) . .
C7 N2 Cd1 119.7(2) . 5_566
C6 N2 Cd1 123.8(2) . 5_566
O1 C1 C3 122.3(2) . 6_565
O1 C1 C2 128.3(2) . .
C3 C1 C2 109.4(2) 6_565 .
O2 C2 C1 127.22(15) . 6
O2 C2 C1 127.22(15) . .
C1 C2 C1 105.6(3) 6 .
O3 C3 C1 123.5(2) . 6_565
O3 C3 C3 128.88(15) . 6_575
C1 C3 C3 107.63(15) 6_565 6_575
N1 C4 C5 121.5(3) . .
C6 C5 C4 117.4(4) . .
N2 C6 C5 122.2(3) . .
N1 C7 N2 125.3(3) . .
N1 C7 C7 117.5(3) . 5_566
N2 C7 C7 117.2(4) . 5_566

loop_
_geom_bond_atom_site_label_1
_geom_bond_atom_site_label_2
_geom_bond_distance
_geom_bond_site_symmetry_2
Cd1 O4 2.400(3) .
Cd1 O3 2.4135(19) 6_565
Cd1 O3 2.4135(19) .
Cd1 N2 2.420(3) 5_566
Cd1 O1 2.4435(19) 6_565
Cd1 O1 2.4435(19) .
Cd1 N1 2.470(3) .
Cd1 O2 2.646(3) 7_557
O1 C1 1.243(3) .
O2 C2 1.239(4) .
O2 Cd1 2.646(3) 7_557
O3 C3 1.244(3) .
N1 C7 1.329(4) .
N1 C4 1.337(5) .
N2 C7 1.335(4) .
N2 C6 1.339(5) .
N2 Cd1 2.420(3) 5_566
C1 C3 1.454(3) 6_565
C1 C2 1.468(3) .
C2 C1 1.468(3) 6
C3 C1 1.454(3) 6_565
C3 C3 1.457(5) 6_575
C4 C5 1.376(5) .
C5 C6 1.362(6) .
C7 C7 1.493(6) 5_566
